data_1575487
loop_
_publ_author_name
'Zhang, Yun'
'Zhang, Zhehao'
'He, Yong-Ke'
'Zhang, Jun'
'Wu, Jie'

_publ_section_title
;
 Regioselective C7 sulfinylation of 4-aminoindoles with sulfinates.
;
_journal_issue 76
_journal_name_full 'Chemical communications (Cambridge, England)'
_journal_page_first 14689
_journal_page_last 14692
_journal_paper_doi 10.1039/d5cc03623b
_journal_volume 61
_journal_year 2025
_chemical_formula_moiety 'C22 H20 N2 O S'
_chemical_formula_sum 'C22 H20 N2 O S'
_chemical_formula_weight 360.46
_space_group_crystal_system triclinic
_space_group_IT_number 2
_space_group_name_Hall '-P 1'
_space_group_name_H-M_alt 'P -1'
_atom_sites_solution_hydrogens mixed
_atom_sites_solution_primary dual
_audit_creation_date 2024-12-13
_audit_creation_method
;
Olex2 1.2
(compiled 2018.05.29 svn.r3508 for OlexSys, GUI svn.r5506)
;
_audit_update_record
;
2025-05-05 deposited with the CCDC.	2025-08-15 downloaded from the CCDC.
;
_cell_angle_alpha 77.258(2)
_cell_angle_beta 77.7400(10)
_cell_angle_gamma 72.634(2)
_cell_formula_units_Z 2
_cell_length_a 7.4985(3)
_cell_length_b 10.3309(5)
_cell_length_c 13.0455(6)
_cell_measurement_reflns_used 9551
_cell_measurement_temperature 273(2)
_cell_measurement_theta_max 68.65
_cell_measurement_theta_min 3.52
_cell_volume 929.04(7)
_computing_cell_refinement 'SAINT V8.40B (?, 2016)'
_computing_data_reduction 'SAINT V8.40B (?, 2016)'
_computing_molecular_graphics 'Olex2 (Dolomanov et al., 2009)'
_computing_publication_material 'Olex2 (Dolomanov et al., 2009)'
_computing_structure_refinement 'ShelXL (Sheldrick, 2015)'
_computing_structure_solution 'ShelXT (Sheldrick, 2015)'
_diffrn_ambient_temperature 273.15
_diffrn_measured_fraction_theta_full 0.985
_diffrn_measured_fraction_theta_max 0.981
_diffrn_measurement_device_type 'CCD area detector'
_diffrn_measurement_method 'phi and omega scans'
_diffrn_radiation_monochromator graphite
_diffrn_radiation_type CuK\a
_diffrn_radiation_wavelength 1.54178
_diffrn_reflns_av_R_equivalents 0.0573
_diffrn_reflns_av_unetI/netI 0.0591
_diffrn_reflns_Laue_measured_fraction_full 0.985
_diffrn_reflns_Laue_measured_fraction_max 0.981
_diffrn_reflns_limit_h_max 9
_diffrn_reflns_limit_h_min -8
_diffrn_reflns_limit_k_max 12
_diffrn_reflns_limit_k_min -12
_diffrn_reflns_limit_l_max 15
_diffrn_reflns_limit_l_min -15
_diffrn_reflns_number 14501
_diffrn_reflns_point_group_measured_fraction_full 0.985
_diffrn_reflns_point_group_measured_fraction_max 0.981
_diffrn_reflns_theta_full 67.679
_diffrn_reflns_theta_max 68.737
_diffrn_reflns_theta_min 3.517
_exptl_absorpt_coefficient_mu 1.638
_exptl_absorpt_correction_T_max 0.7531
_exptl_absorpt_correction_T_min 0.4193
_exptl_absorpt_correction_type multi-scan
_exptl_absorpt_process_details
;
SADABS-2016/2 (Bruker,2016/2) was used for absorption correction.
wR2(int) was 0.1549 before and 0.0919 after correction.
The Ratio of minimum to maximum transmission is 0.5568.
The \l/2 correction factor is Not present.
;
_exptl_crystal_colour colourless
_exptl_crystal_colour_primary colourless
_exptl_crystal_density_diffrn 1.289
_exptl_crystal_description block
_exptl_crystal_F_000 380
_exptl_crystal_size_max 0.22
_exptl_crystal_size_mid 0.2
_exptl_crystal_size_min 0.19
_refine_diff_density_max 1.365
_refine_diff_density_min -0.564
_refine_diff_density_rms 0.098
_refine_ls_extinction_method none
_refine_ls_goodness_of_fit_ref 1.101
_refine_ls_hydrogen_treatment mixed
_refine_ls_matrix_type full
_refine_ls_number_parameters 240
_refine_ls_number_reflns 3375
_refine_ls_number_restraints 0
_refine_ls_restrained_S_all 1.101
_refine_ls_R_factor_all 0.0866
_refine_ls_R_factor_gt 0.0839
_refine_ls_shift/su_max 0.048
_refine_ls_shift/su_mean 0.001
_refine_ls_structure_factor_coef Fsqd
_refine_ls_weighting_details 'w=1/[\s^2^(Fo^2^)+(0.1415P)^2^+0.4203P] where P=(Fo^2^+2Fc^2^)/3'
_refine_ls_weighting_scheme calc
_refine_ls_wR_factor_gt 0.2150
_refine_ls_wR_factor_ref 0.2179
_reflns_Friedel_coverage 0.000
_reflns_number_gt 3096
_reflns_number_total 3375
_reflns_threshold_expression 'I > 2\s(I)'
_cod_data_source_file d5cc03623b2.cif
_cod_data_source_block 1
_cod_depositor_comments 'Adding full bibliography for 1575487--1575488.cif.'
_cod_database_code 1575487
_shelx_shelxl_version_number 2016/6
_shelx_space_group_comment
;
The symmetry employed for this shelxl refinement is uniquely defined
by the following loop, which should always be used as a source of
symmetry information in preference to the above space-group names.
They are only intended as comments.
;
_shelx_estimated_absorpt_t_max 0.746
_shelx_estimated_absorpt_t_min 0.714
_olex2_refinement_description
;
1. Fixed Uiso
 At 1.2 times of:
  All C(H) groups, All C(H,H) groups, All N(H) groups
 At 1.5 times of:
  All C(H,H,H) groups
2.a Secondary CH2 refined with riding coordinates:
 C7(H7A,H7B)
2.b Aromatic/amide H refined with riding coordinates:
 N2(H2), C9(H9), C10(H10), C14(H14), C15(H15), C5(H5), C4(H4), C17(H17),
 C3(H3), C1(H1A), C2(H2A), C22(H22), C18(H18), C21(H21)
2.c Idealised Me refined as rotating group:
 C20(H20A,H20B,H20C)
;
_olex2_submission_special_instructions 'No special instructions were received'

loop_
_space_group_symop_operation_xyz
'x, y, z'
'-x, -y, -z'

loop_
_atom_site_label
_atom_site_type_symbol
_atom_site_fract_x
_atom_site_fract_y
_atom_site_fract_z
_atom_site_U_iso_or_equiv
_atom_site_adp_type
_atom_site_occupancy
_atom_site_site_symmetry_order
_atom_site_calc_flag
_atom_site_refinement_flags_posn
_atom_site_refinement_flags_adp
_atom_site_refinement_flags_occupancy
_atom_site_disorder_assembly
_atom_site_disorder_group
S1 S 0.39287(9) 0.41150(7) 0.94619(5) 0.0450(3) Uani 1 1 d . . . . .
N1 N 0.4389(4) 0.7046(3) 0.49653(19) 0.0467(6) Uani 1 1 d . . . . .
O1 O 0.2134(3) 0.4764(2) 1.01285(16) 0.0556(6) Uani 1 1 d . . . . .
N2 N 0.0489(3) 0.6010(2) 0.81249(18) 0.0439(5) Uani 1 1 d . . . . .
H2 H 0.004647 0.568423 0.876172 0.053 Uiso 1 1 calc R . . . .
C12 C 0.2361(4) 0.5845(3) 0.7714(2) 0.0373(6) Uani 1 1 d . . . . .
C8 C 0.4282(4) 0.6470(3) 0.6023(2) 0.0380(6) Uani 1 1 d . . . . .
C9 C 0.5890(4) 0.5829(3) 0.6511(2) 0.0427(6) Uani 1 1 d . . . . .
H9 H 0.708249 0.583530 0.612371 0.051 Uiso 1 1 calc R . . . .
C11 C 0.3982(4) 0.5136(3) 0.8182(2) 0.0405(6) Uani 1 1 d . . . . .
C13 C 0.2483(4) 0.6525(2) 0.6662(2) 0.0377(6) Uani 1 1 d . . . . .
C10 C 0.5727(4) 0.5182(3) 0.7569(2) 0.0435(6) Uani 1 1 d . . . . .
H10 H 0.681722 0.476779 0.787487 0.052 Uiso 1 1 calc R . . . .
C14 C 0.0590(4) 0.7099(3) 0.6446(2) 0.0449(6) Uani 1 1 d . . . . .
H14 H 0.022147 0.759738 0.580475 0.054 Uiso 1 1 calc R . . . .
C16 C 0.3595(5) 0.2602(3) 0.9151(2) 0.0499(7) Uani 1 1 d . . . . .
C6 C 0.7504(4) 0.7483(3) 0.4052(2) 0.0428(6) Uani 1 1 d . . . . .
C15 C -0.0564(4) 0.6776(3) 0.7358(2) 0.0480(7) Uani 1 1 d . . . . .
H15 H -0.187853 0.703692 0.744785 0.058 Uiso 1 1 calc R . . . .
C7 C 0.6104(4) 0.6645(3) 0.4202(2) 0.0498(7) Uani 1 1 d . . . . .
H7A H 0.573860 0.671227 0.351832 0.060 Uiso 1 1 calc R . . . .
H7B H 0.672991 0.568775 0.443323 0.060 Uiso 1 1 calc R . . . .
C5 C 0.9372(4) 0.6957(3) 0.3610(2) 0.0533(7) Uani 1 1 d . . . . .
H5 H 0.976114 0.606989 0.345237 0.064 Uiso 1 1 calc R . . . .
C4 C 1.0654(5) 0.7735(4) 0.3403(3) 0.0605(8) Uani 1 1 d . . . . .
H4 H 1.189855 0.737117 0.310312 0.073 Uiso 1 1 calc R . . . .
C17 C 0.1831(5) 0.2376(4) 0.9288(3) 0.0616(8) Uani 1 1 d . . . . .
H17 H 0.075507 0.303106 0.952467 0.074 Uiso 1 1 calc R . . . .
C3 C 1.0109(5) 0.9040(4) 0.3634(3) 0.0624(8) Uani 1 1 d . . . . .
H3 H 1.097016 0.957092 0.348130 0.075 Uiso 1 1 calc R . . . .
C1 C 0.6988(5) 0.8784(3) 0.4302(3) 0.0620(9) Uani 1 1 d . . . . .
H1A H 0.575308 0.914852 0.461410 0.074 Uiso 1 1 calc R . . . .
C2 C 0.8287(5) 0.9555(3) 0.4093(4) 0.0701(10) Uani 1 1 d . . . . .
H2A H 0.791658 1.043293 0.426662 0.084 Uiso 1 1 calc R . . . .
C22 C 0.5199(6) 0.1618(4) 0.8807(3) 0.0664(9) Uani 1 1 d . . . . .
H22 H 0.639197 0.175960 0.873041 0.080 Uiso 1 1 calc R . . . .
C19 C 0.3250(8) 0.0178(4) 0.8712(3) 0.0772(12) Uani 1 1 d . . . . .
C18 C 0.1672(7) 0.1165(4) 0.9069(3) 0.0753(11) Uani 1 1 d . . . . .
H18 H 0.048089 0.101319 0.916411 0.090 Uiso 1 1 calc R . . . .
C21 C 0.5011(8) 0.0425(4) 0.8577(3) 0.0822(13) Uani 1 1 d . . . . .
H21 H 0.608467 -0.022362 0.832830 0.099 Uiso 1 1 calc R . . . .
C20 C 0.3060(11) -0.1155(5) 0.8497(4) 0.113(2) Uani 1 1 d . . . . .
H20A H 0.310259 -0.182102 0.913976 0.170 Uiso 1 1 calc GR . . . .
H20B H 0.408158 -0.149774 0.796039 0.170 Uiso 1 1 calc GR . . . .
H20C H 0.187673 -0.098983 0.825471 0.170 Uiso 1 1 calc GR . . . .
H1 H 0.329(6) 0.712(4) 0.472(3) 0.063(10) Uiso 1 1 d . . . . .

loop_
_atom_site_aniso_label
_atom_site_aniso_U_11
_atom_site_aniso_U_22
_atom_site_aniso_U_33
_atom_site_aniso_U_23
_atom_site_aniso_U_13
_atom_site_aniso_U_12
S1 0.0473(4) 0.0535(5) 0.0357(4) -0.0015(3) -0.0057(3) -0.0207(3)
N1 0.0463(13) 0.0539(14) 0.0398(12) -0.0034(10) 0.0000(10) -0.0208(11)
O1 0.0574(12) 0.0693(13) 0.0422(11) -0.0139(9) 0.0067(9) -0.0268(10)
N2 0.0410(12) 0.0504(13) 0.0405(12) -0.0082(10) 0.0033(9) -0.0186(10)
C12 0.0399(13) 0.0371(12) 0.0379(12) -0.0105(10) 0.0013(10) -0.0169(10)
C8 0.0428(13) 0.0345(12) 0.0385(13) -0.0078(10) 0.0009(10) -0.0168(10)
C9 0.0402(13) 0.0447(14) 0.0441(14) -0.0059(11) 0.0018(10) -0.0192(11)
C11 0.0438(14) 0.0413(13) 0.0383(13) -0.0074(10) -0.0003(10) -0.0178(11)
C13 0.0392(13) 0.0330(12) 0.0435(13) -0.0093(10) -0.0027(10) -0.0141(10)
C10 0.0392(13) 0.0448(14) 0.0462(14) -0.0054(11) -0.0029(11) -0.0148(11)
C14 0.0422(14) 0.0460(14) 0.0470(14) -0.0049(11) -0.0069(11) -0.0147(11)
C16 0.0637(17) 0.0452(15) 0.0375(13) 0.0040(11) -0.0071(12) -0.0182(13)
C6 0.0504(15) 0.0413(14) 0.0340(12) -0.0046(10) 0.0027(10) -0.0160(11)
C15 0.0375(13) 0.0514(16) 0.0554(16) -0.0083(13) -0.0044(11) -0.0147(11)
C7 0.0614(17) 0.0508(16) 0.0405(14) -0.0127(12) 0.0079(12) -0.0271(13)
C5 0.0538(16) 0.0495(16) 0.0520(16) -0.0163(13) 0.0040(13) -0.0095(13)
C4 0.0489(16) 0.074(2) 0.0547(18) -0.0128(15) 0.0065(13) -0.0196(15)
C17 0.067(2) 0.0521(17) 0.070(2) -0.0053(15) -0.0161(16) -0.0215(15)
C3 0.0612(19) 0.065(2) 0.0628(19) 0.0028(16) -0.0033(15) -0.0335(16)
C1 0.0524(17) 0.0464(16) 0.084(2) -0.0257(16) 0.0130(15) -0.0151(13)
C2 0.069(2) 0.0417(16) 0.099(3) -0.0151(17) -0.0017(19) -0.0190(15)
C22 0.073(2) 0.0557(19) 0.0577(19) 0.0016(15) 0.0002(16) -0.0136(16)
C19 0.132(4) 0.0487(19) 0.055(2) 0.0030(15) -0.031(2) -0.027(2)
C18 0.097(3) 0.058(2) 0.082(3) 0.0033(18) -0.033(2) -0.035(2)
C21 0.116(4) 0.051(2) 0.065(2) -0.0092(17) -0.004(2) -0.009(2)
C20 0.206(7) 0.054(2) 0.095(3) -0.010(2) -0.056(4) -0.036(3)

loop_
_atom_type_symbol
_atom_type_description
_atom_type_scat_dispersion_real
_atom_type_scat_dispersion_imag
_atom_type_scat_source
C C 0.0181 0.0091 'International Tables Vol C Tables 4.2.6.8 and 6.1.1.4'
H H 0.0000 0.0000 'International Tables Vol C Tables 4.2.6.8 and 6.1.1.4'
N N 0.0311 0.0180 'International Tables Vol C Tables 4.2.6.8 and 6.1.1.4'
O O 0.0492 0.0322 'International Tables Vol C Tables 4.2.6.8 and 6.1.1.4'
S S 0.3331 0.5567 'International Tables Vol C Tables 4.2.6.8 and 6.1.1.4'

loop_
_geom_angle_atom_site_label_1
_geom_angle_atom_site_label_2
_geom_angle_atom_site_label_3
_geom_angle
_geom_angle_site_symmetry_1
_geom_angle_site_symmetry_3
_geom_angle_publ_flag
O1 S1 C11 107.04(13) . . ?
O1 S1 C16 106.78(14) . . ?
C11 S1 C16 99.31(12) . . ?
C8 N1 C7 121.6(3) . . ?
C8 N1 H1 110(2) . . ?
C7 N1 H1 114(2) . . ?
C12 N2 H2 125.6 . . ?
C15 N2 H2 125.6 . . ?
C15 N2 C12 108.8(2) . . ?
N2 C12 C11 130.4(2) . . ?
N2 C12 C13 107.8(2) . . ?
C13 C12 C11 121.8(2) . . ?
N1 C8 C9 122.6(2) . . ?
N1 C8 C13 119.6(2) . . ?
C9 C8 C13 117.9(2) . . ?
C8 C9 H9 119.6 . . ?
C10 C9 C8 120.8(2) . . ?
C10 C9 H9 119.6 . . ?
C12 C11 S1 123.9(2) . . ?
C10 C11 S1 118.6(2) . . ?
C10 C11 C12 117.4(2) . . ?
C12 C13 C8 119.9(2) . . ?
C12 C13 C14 106.8(2) . . ?
C8 C13 C14 133.1(3) . . ?
C9 C10 H10 119.0 . . ?
C11 C10 C9 121.9(3) . . ?
C11 C10 H10 119.0 . . ?
C13 C14 H14 126.7 . . ?
C15 C14 C13 106.6(3) . . ?
C15 C14 H14 126.7 . . ?
C17 C16 S1 122.3(3) . . ?
C17 C16 C22 120.1(3) . . ?
C22 C16 S1 117.5(3) . . ?
C5 C6 C7 119.5(3) . . ?
C1 C6 C7 122.3(3) . . ?
C1 C6 C5 118.2(3) . . ?
N2 C15 H15 125.0 . . ?
C14 C15 N2 110.0(3) . . ?
C14 C15 H15 125.0 . . ?
N1 C7 C6 115.3(2) . . ?
N1 C7 H7A 108.5 . . ?
N1 C7 H7B 108.5 . . ?
C6 C7 H7A 108.5 . . ?
C6 C7 H7B 108.5 . . ?
H7A C7 H7B 107.5 . . ?
C6 C5 H5 119.7 . . ?
C4 C5 C6 120.7(3) . . ?
C4 C5 H5 119.7 . . ?
C5 C4 H4 119.8 . . ?
C3 C4 C5 120.5(3) . . ?
C3 C4 H4 119.8 . . ?
C16 C17 H17 120.2 . . ?
C16 C17 C18 119.6(4) . . ?
C18 C17 H17 120.2 . . ?
C4 C3 H3 120.4 . . ?
C2 C3 C4 119.3(3) . . ?
C2 C3 H3 120.4 . . ?
C6 C1 H1A 119.7 . . ?
C6 C1 C2 120.7(3) . . ?
C2 C1 H1A 119.7 . . ?
C3 C2 C1 120.7(3) . . ?
C3 C2 H2A 119.6 . . ?
C1 C2 H2A 119.6 . . ?
C16 C22 H22 120.3 . . ?
C21 C22 C16 119.5(4) . . ?
C21 C22 H22 120.3 . . ?
C18 C19 C21 118.4(4) . . ?
C18 C19 C20 120.7(5) . . ?
C21 C19 C20 120.9(5) . . ?
C17 C18 H18 119.4 . . ?
C19 C18 C17 121.2(4) . . ?
C19 C18 H18 119.4 . . ?
C22 C21 C19 121.1(4) . . ?
C22 C21 H21 119.4 . . ?
C19 C21 H21 119.4 . . ?
C19 C20 H20A 109.5 . . ?
C19 C20 H20B 109.5 . . ?
C19 C20 H20C 109.5 . . ?
H20A C20 H20B 109.5 . . ?
H20A C20 H20C 109.5 . . ?
H20B C20 H20C 109.5 . . ?

loop_
_geom_bond_atom_site_label_1
_geom_bond_atom_site_label_2
_geom_bond_distance
_geom_bond_site_symmetry_2
_geom_bond_publ_flag
S1 O1 1.496(2) . ?
S1 C11 1.767(3) . ?
S1 C16 1.796(3) . ?
N1 C8 1.372(4) . ?
N1 C7 1.461(4) . ?
N1 H1 0.92(4) . ?
N2 H2 0.8600 . ?
N2 C12 1.365(3) . ?
N2 C15 1.365(4) . ?
C12 C11 1.405(4) . ?
C12 C13 1.395(4) . ?
C8 C9 1.401(4) . ?
C8 C13 1.420(3) . ?
C9 H9 0.9300 . ?
C9 C10 1.392(4) . ?
C11 C10 1.389(4) . ?
C13 C14 1.428(4) . ?
C10 H10 0.9300 . ?
C14 H14 0.9300 . ?
C14 C15 1.354(4) . ?
C16 C17 1.380(5) . ?
C16 C22 1.387(5) . ?
C6 C7 1.507(4) . ?
C6 C5 1.390(4) . ?
C6 C1 1.375(4) . ?
C15 H15 0.9300 . ?
C7 H7A 0.9700 . ?
C7 H7B 0.9700 . ?
C5 H5 0.9300 . ?
C5 C4 1.378(5) . ?
C4 H4 0.9300 . ?
C4 C3 1.370(5) . ?
C17 H17 0.9300 . ?
C17 C18 1.386(5) . ?
C3 H3 0.9300 . ?
C3 C2 1.366(5) . ?
C1 H1A 0.9300 . ?
C1 C2 1.383(5) . ?
C2 H2A 0.9300 . ?
C22 H22 0.9300 . ?
C22 C21 1.384(6) . ?
C19 C18 1.383(7) . ?
C19 C21 1.386(7) . ?
C19 C20 1.516(6) . ?
C18 H18 0.9300 . ?
C21 H21 0.9300 . ?
C20 H20A 0.9600 . ?
C20 H20B 0.9600 . ?
C20 H20C 0.9600 . ?
